data_7227015
loop_
_publ_author_name
'Wang, Xiuli'
'Zhao, Jing'
'Le, Mao'
'Lin, Hongyan'
'Liu, Guocheng'
'Wang, Xiang'

_publ_section_title
;
 A series of bis(pyridyl)-bis(amide)-modulated
 metal-1,2-phenylenediacetate coordination polymers: construction and
 selective dye adsorption
;
_journal_issue 48
_journal_name_full CrystEngComm
_journal_page_first 9316
_journal_paper_doi 10.1039/C6CE01970F
_journal_volume 18
_journal_year 2016
_chemical_formula_sum 'C36 H34 Cu3 N4 O12'
_chemical_formula_weight 905.29
_chemical_name_systematic
; 
 ? 
;
_space_group_IT_number 2
_symmetry_cell_setting triclinic
_symmetry_space_group_name_Hall '-P 1'
_symmetry_space_group_name_H-M 'P -1'
_atom_sites_solution_hydrogens geom
_atom_sites_solution_primary direct
_atom_sites_solution_secondary difmap
_audit_creation_method SHELXL-97
_audit_update_record
;
2016-05-15 deposited with the CCDC.
2016-11-07 downloaded from the CCDC.
;
_cell_angle_alpha 76.760(6)
_cell_angle_beta 81.312(6)
_cell_angle_gamma 82.111(6)
_cell_formula_units_Z 1
_cell_length_a 5.7315(19)
_cell_length_b 8.915(3)
_cell_length_c 18.554(6)
_cell_measurement_temperature 296(2)
_cell_measurement_theta_max 25.00
_cell_measurement_theta_min 1.14
_cell_volume 907.0(5)
_computing_cell_refinement 'SMART (Bruker, 2001)'
_computing_data_collection 'SMART (Bruker, 2001)'
_computing_data_reduction 'SAINT+ (Bruker, 1999)'
_computing_molecular_graphics 'PLATON (Spek, 2003)'
_computing_publication_material 'SHELXTL (1998)'
_computing_structure_refinement 'SHELXL-97 (Sheldrick, 2008)'
_computing_structure_solution 'SHELXS-97 (Sheldrick, 2008)'
_diffrn_ambient_temperature 296(2)
_diffrn_measured_fraction_theta_full 0.992
_diffrn_measured_fraction_theta_max 0.992
_diffrn_measurement_device_type 'CCD area detector'
_diffrn_measurement_method 'phi and omega scans'
_diffrn_radiation_monochromator graphite
_diffrn_radiation_source 'fine-focus sealed tube'
_diffrn_radiation_type MoK\a
_diffrn_radiation_wavelength 0.71073
_diffrn_reflns_av_R_equivalents 0.0484
_diffrn_reflns_av_sigmaI/netI 0.0948
_diffrn_reflns_limit_h_max 6
_diffrn_reflns_limit_h_min -6
_diffrn_reflns_limit_k_max 7
_diffrn_reflns_limit_k_min -10
_diffrn_reflns_limit_l_max 22
_diffrn_reflns_limit_l_min -21
_diffrn_reflns_number 4639
_diffrn_reflns_theta_full 25.00
_diffrn_reflns_theta_max 25.00
_diffrn_reflns_theta_min 1.14
_exptl_absorpt_coefficient_mu 1.813
_exptl_absorpt_correction_T_max 0.834
_exptl_absorpt_correction_T_min 0.776
_exptl_absorpt_correction_type multi-scan
_exptl_absorpt_process_details SADABS
_exptl_crystal_colour BLUE
_exptl_crystal_density_diffrn 1.657
_exptl_crystal_density_method 'not measured'
_exptl_crystal_description BLOCK
_exptl_crystal_F_000 461
_exptl_crystal_size_max 0.14
_exptl_crystal_size_mid 0.12
_exptl_crystal_size_min 0.10
_refine_diff_density_max 2.493
_refine_diff_density_min -1.423
_refine_diff_density_rms 0.257
_refine_ls_extinction_method none
_refine_ls_goodness_of_fit_ref 1.019
_refine_ls_hydrogen_treatment constr
_refine_ls_matrix_type full
_refine_ls_number_parameters 250
_refine_ls_number_reflns 3176
_refine_ls_number_restraints 0
_refine_ls_restrained_S_all 1.019
_refine_ls_R_factor_all 0.1066
_refine_ls_R_factor_gt 0.0855
_refine_ls_shift/su_max 0.000
_refine_ls_shift/su_mean 0.000
_refine_ls_structure_factor_coef Fsqd
_refine_ls_weighting_details 'calc w=1/[\s^2^(Fo^2^)+(0.1706P)^2^+0.0000P] where P=(Fo^2^+2Fc^2^)/3'
_refine_ls_weighting_scheme calc
_refine_ls_wR_factor_gt 0.2207
_refine_ls_wR_factor_ref 0.2399
_reflns_number_gt 2398
_reflns_number_total 3176
_reflns_threshold_expression >2sigma(I)
_cod_data_source_file c6ce01970f2.cif
_cod_data_source_block lm-5
_cod_depositor_comments
;
The following automatic conversions were performed:

'_symmetry_cell_setting' value 'Triclinic' changed to 'triclinic'
according to
/usr/data/users/saulius/crontab/automatic-downloads/rss-feeds/RSC/lib/dictionaries/cif_core.dic
dictionary named 'cif_core.dic' version 2.4.2 from 2011-04-26.

Automatic conversion script
Id: cif_fix_values 4268 2015-11-12 08:31:59Z antanas 

 Adding full bibliography for 7227012--7227016.cif.
;
_cod_database_code 7227015

loop_
_symmetry_equiv_pos_as_xyz
'x, y, z'
'-x, -y, -z'

loop_
_atom_site_label
_atom_site_type_symbol
_atom_site_fract_x
_atom_site_fract_y
_atom_site_fract_z
_atom_site_U_iso_or_equiv
_atom_site_adp_type
_atom_site_occupancy
_atom_site_symmetry_multiplicity
_atom_site_calc_flag
_atom_site_refinement_flags
Cu1 Cu -0.01873(14) 0.57981(9) 0.42031(4) 0.0206(3) Uani 1 1 d .
C1 C 0.1035(17) 0.7031(11) 0.2576(5) 0.046(2) Uani 1 1 d .
H1A H -0.0400 0.7643 0.2637 0.056 Uiso 1 1 calc R
O1 O 0.4123(9) 0.7030(6) 0.4377(3) 0.0289(12) Uani 1 1 d .
N1 N 0.1784(11) 0.6029(7) 0.3162(3) 0.0257(13) Uani 1 1 d .
Cu2 Cu 0.5000 0.5000 0.5000 0.0221(4) Uani 1 2 d S
O2 O 0.7716(9) 0.7593(6) 0.3791(3) 0.0283(12) Uani 1 1 d .
C2 C 0.2305(19) 0.7189(12) 0.1884(5) 0.055(3) Uani 1 1 d .
H2A H 0.1738 0.7918 0.1488 0.066 Uiso 1 1 calc R
N2 N 0.5215(17) 0.5927(11) 0.0487(4) 0.064(3) Uani 1 1 d .
O3 O 0.8006(9) 1.3837(5) 0.4059(3) 0.0273(12) Uani 1 1 d .
C3 C 0.4434(15) 0.6277(10) 0.1765(4) 0.0368(19) Uani 1 1 d .
O4 O 1.1013(10) 1.2050(6) 0.4362(4) 0.0393(14) Uani 1 1 d .
C4 C 0.5206(17) 0.5272(12) 0.2376(5) 0.049(2) Uani 1 1 d .
H4A H 0.6651 0.4662 0.2332 0.059 Uiso 1 1 calc R
O5 O 0.7569(15) 0.7241(12) 0.0889(4) 0.081(3) Uani 1 1 d .
C5 C 0.3851(16) 0.5165(11) 0.3052(5) 0.043(2) Uani 1 1 d .
H5A H 0.4393 0.4454 0.3458 0.051 Uiso 1 1 calc R
O6 O 0.2083(8) 0.4379(5) 0.4794(3) 0.0194(10) Uani 1 1 d .
H6A H 0.2348 0.3410 0.4810 0.023 Uiso 1 1 d R
C6 C 0.5877(18) 0.6510(12) 0.1007(5) 0.049(2) Uani 1 1 d .
C7 C 0.645(2) 0.6241(16) -0.0277(6) 0.075(4) Uani 1 1 d .
H7A H 0.5464 0.6999 -0.0597 0.091 Uiso 1 1 calc R
H7B H 0.7917 0.6670 -0.0280 0.091 Uiso 1 1 calc R
C8 C 0.696(2) 0.4850(18) -0.0558(7) 0.090(5) Uani 1 1 d .
H8A H 0.8130 0.4152 -0.0283 0.108 Uiso 1 1 calc R
H8B H 0.7622 0.5097 -0.1079 0.108 Uiso 1 1 calc R
C9 C 0.5518(13) 0.7907(8) 0.3934(4) 0.0221(15) Uani 1 1 d .
C10 C 0.4393(13) 0.9473(8) 0.3526(4) 0.0252(16) Uani 1 1 d .
H10A H 0.3167 0.9298 0.3256 0.030 Uiso 1 1 calc R
H10B H 0.3647 1.0074 0.3890 0.030 Uiso 1 1 calc R
C11 C 0.6161(14) 1.0372(8) 0.2995(4) 0.0285(17) Uani 1 1 d .
C12 C 0.6380(16) 1.0344(9) 0.2244(5) 0.039(2) Uani 1 1 d .
H12A H 0.5313 0.9835 0.2081 0.046 Uiso 1 1 calc R
C13 C 0.8139(19) 1.1049(11) 0.1722(5) 0.052(2) Uani 1 1 d .
H13A H 0.8230 1.1026 0.1220 0.062 Uiso 1 1 calc R
C14 C 0.9727(19) 1.1775(11) 0.1965(5) 0.049(2) Uani 1 1 d .
H14A H 1.0947 1.2218 0.1630 0.059 Uiso 1 1 calc R
C15 C 0.9523(16) 1.1855(9) 0.2715(5) 0.040(2) Uani 1 1 d .
H15A H 1.0594 1.2374 0.2870 0.048 Uiso 1 1 calc R
C16 C 0.7765(14) 1.1179(8) 0.3234(4) 0.0280(16) Uani 1 1 d .
C17 C 0.7602(14) 1.1233(8) 0.4043(4) 0.0276(16) Uani 1 1 d .
H17A H 0.8199 1.0228 0.4319 0.033 Uiso 1 1 calc R
H17B H 0.5948 1.1439 0.4236 0.033 Uiso 1 1 calc R
C18 C 0.8990(13) 1.2462(8) 0.4173(4) 0.0262(16) Uani 1 1 d .

loop_
_atom_site_aniso_label
_atom_site_aniso_U_11
_atom_site_aniso_U_22
_atom_site_aniso_U_33
_atom_site_aniso_U_23
_atom_site_aniso_U_13
_atom_site_aniso_U_12
Cu1 0.0225(5) 0.0219(5) 0.0177(5) -0.0065(4) 0.0007(3) -0.0031(3)
C1 0.047(5) 0.055(5) 0.027(4) 0.000(4) -0.003(4) 0.014(4)
O1 0.028(3) 0.024(3) 0.033(3) -0.001(2) -0.004(2) -0.005(2)
N1 0.028(3) 0.030(3) 0.022(3) -0.009(3) -0.005(3) -0.003(3)
Cu2 0.0219(7) 0.0227(7) 0.0228(7) -0.0041(5) -0.0032(5) -0.0070(5)
O2 0.026(3) 0.027(3) 0.028(3) -0.003(2) 0.002(2) 0.002(2)
C2 0.063(7) 0.061(6) 0.028(5) 0.003(4) -0.004(4) 0.014(5)
N2 0.086(7) 0.096(7) 0.022(4) -0.032(4) 0.028(4) -0.056(6)
O3 0.030(3) 0.022(2) 0.035(3) -0.012(2) -0.007(2) -0.005(2)
C3 0.037(5) 0.051(5) 0.024(4) -0.015(4) 0.002(3) -0.007(4)
O4 0.033(3) 0.031(3) 0.063(4) -0.027(3) -0.015(3) 0.002(2)
C4 0.044(5) 0.065(6) 0.034(5) -0.014(5) 0.002(4) 0.010(5)
O5 0.072(6) 0.137(8) 0.052(4) -0.050(5) 0.017(4) -0.048(6)
C5 0.039(5) 0.061(6) 0.024(4) -0.007(4) -0.002(4) 0.006(4)
O6 0.023(3) 0.015(2) 0.023(2) -0.0074(19) -0.006(2) -0.0028(18)
C6 0.042(5) 0.071(6) 0.033(5) -0.015(5) 0.002(4) -0.008(5)
C7 0.101(10) 0.108(10) 0.027(5) -0.025(6) 0.022(6) -0.058(8)
C8 0.098(10) 0.135(12) 0.052(7) -0.050(8) 0.037(7) -0.062(9)
C9 0.033(4) 0.020(3) 0.018(3) -0.012(3) -0.004(3) -0.006(3)
C10 0.028(4) 0.022(3) 0.030(4) -0.010(3) -0.008(3) -0.006(3)
C11 0.041(5) 0.017(3) 0.029(4) -0.004(3) -0.013(3) -0.001(3)
C12 0.055(6) 0.037(4) 0.033(5) -0.018(4) -0.014(4) -0.007(4)
C13 0.079(7) 0.054(6) 0.028(5) -0.018(4) -0.006(5) -0.007(5)
C14 0.064(6) 0.042(5) 0.032(5) 0.004(4) 0.012(4) -0.014(5)
C15 0.042(5) 0.031(4) 0.047(5) -0.002(4) -0.003(4) -0.013(4)
C16 0.037(4) 0.020(3) 0.026(4) -0.005(3) -0.004(3) -0.001(3)
C17 0.036(4) 0.027(4) 0.024(4) -0.011(3) 0.001(3) -0.011(3)
C18 0.031(4) 0.026(4) 0.026(4) -0.013(3) 0.002(3) -0.012(3)

loop_
_atom_type_symbol
_atom_type_description
_atom_type_scat_dispersion_real
_atom_type_scat_dispersion_imag
_atom_type_scat_source
C C 0.0033 0.0016 'International Tables Vol C Tables 4.2.6.8 and 6.1.1.4'
H H 0.0000 0.0000 'International Tables Vol C Tables 4.2.6.8 and 6.1.1.4'
N N 0.0061 0.0033 'International Tables Vol C Tables 4.2.6.8 and 6.1.1.4'
O O 0.0106 0.0060 'International Tables Vol C Tables 4.2.6.8 and 6.1.1.4'
Cu Cu 0.3201 1.2651 'International Tables Vol C Tables 4.2.6.8 and 6.1.1.4'

loop_
_geom_angle_atom_site_label_1
_geom_angle_atom_site_label_2
_geom_angle_atom_site_label_3
_geom_angle
_geom_angle_site_symmetry_1
_geom_angle_site_symmetry_3
O2 Cu1 O6 163.8(2) 1_455 .
O2 Cu1 O6 91.2(2) 1_455 2_566
O6 Cu1 O6 81.3(2) . 2_566
O2 Cu1 N1 88.0(2) 1_455 .
O6 Cu1 N1 99.2(2) . .
O6 Cu1 N1 178.8(2) 2_566 .
O2 Cu1 O3 102.1(2) 1_455 1_445
O6 Cu1 O3 91.91(18) . 1_445
O6 Cu1 O3 87.36(19) 2_566 1_445
N1 Cu1 O3 93.7(2) . 1_445
O2 Cu1 Cu1 129.94(16) 1_455 2_566
O6 Cu1 Cu1 41.05(14) . 2_566
O6 Cu1 Cu1 40.23(13) 2_566 2_566
N1 Cu1 Cu1 140.23(17) . 2_566
O3 Cu1 Cu1 89.49(13) 1_445 2_566
O2 Cu1 Cu2 77.47(15) 1_455 1_455
O6 Cu1 Cu2 104.58(14) . 1_455
O6 Cu1 Cu2 39.39(13) 2_566 1_455
N1 Cu1 Cu2 141.19(17) . 1_455
O3 Cu1 Cu2 55.73(14) 1_445 1_455
Cu1 Cu1 Cu2 69.57(3) 2_566 1_455
N1 C1 C2 121.9(9) . .
C9 O1 Cu2 126.7(5) . .
C1 N1 C5 117.4(7) . .
C1 N1 Cu1 121.2(6) . .
C5 N1 Cu1 121.4(5) . .
O6 Cu2 O6 180.0 2_666 .
O6 Cu2 O1 86.81(19) 2_666 2_666
O6 Cu2 O1 93.19(19) . 2_666
O6 Cu2 O1 93.19(19) 2_666 .
O6 Cu2 O1 86.81(19) . .
O1 Cu2 O1 180.000(2) 2_666 .
O6 Cu2 Cu1 139.51(14) 2_666 2_566
O6 Cu2 Cu1 40.49(14) . 2_566
O1 Cu2 Cu1 79.51(15) 2_666 2_566
O1 Cu2 Cu1 100.49(15) . 2_566
O6 Cu2 Cu1 40.49(14) 2_666 1_655
O6 Cu2 Cu1 139.50(14) . 1_655
O1 Cu2 Cu1 100.49(15) 2_666 1_655
O1 Cu2 Cu1 79.51(15) . 1_655
Cu1 Cu2 Cu1 180.0 2_566 1_655
C9 O2 Cu1 130.5(5) . 1_655
C1 C2 C3 120.9(8) . .
C6 N2 C7 120.2(8) . .
C6 N2 C8 125.8(8) . 2_665
C7 N2 C8 113.3(8) . 2_665
C18 O3 Cu1 121.6(5) . 1_665
C4 C3 C2 116.5(8) . .
C4 C3 C6 122.8(8) . .
C2 C3 C6 120.5(8) . .
C5 C4 C3 119.7(8) . .
N1 C5 C4 123.5(8) . .
Cu2 O6 Cu1 123.1(2) . .
Cu2 O6 Cu1 100.1(2) . 2_566
Cu1 O6 Cu1 98.7(2) . 2_566
O5 C6 N2 122.0(9) . .
O5 C6 C3 119.5(9) . .
N2 C6 C3 118.5(8) . .
C8 C7 N2 110.6(10) . .
C7 C8 N2 111.0(11) . 2_665
O2 C9 O1 125.7(7) . .
O2 C9 C10 117.6(6) . .
O1 C9 C10 116.7(6) . .
C11 C10 C9 112.2(6) . .
C12 C11 C16 118.2(8) . .
C12 C11 C10 119.3(7) . .
C16 C11 C10 122.3(7) . .
C11 C12 C13 122.5(8) . .
C14 C13 C12 118.6(8) . .
C13 C14 C15 120.3(9) . .
C16 C15 C14 121.5(8) . .
C15 C16 C11 118.8(7) . .
C15 C16 C17 121.1(7) . .
C11 C16 C17 120.0(7) . .
C16 C17 C18 112.9(6) . .
O4 C18 O3 125.2(6) . .
O4 C18 C17 118.1(6) . .
O3 C18 C17 116.7(7) . .

loop_
_geom_bond_atom_site_label_1
_geom_bond_atom_site_label_2
_geom_bond_distance
_geom_bond_site_symmetry_2
Cu1 O2 1.944(5) 1_455
Cu1 O6 1.960(4) .
Cu1 O6 1.993(5) 2_566
Cu1 N1 2.067(6) .
Cu1 O3 2.235(5) 1_445
Cu1 Cu1 2.9995(18) 2_566
Cu1 Cu2 3.0209(11) 1_455
C1 N1 1.326(10) .
C1 C2 1.363(13) .
O1 C9 1.267(8) .
O1 Cu2 1.957(5) .
N1 C5 1.337(11) .
Cu2 O6 1.947(4) 2_666
Cu2 O6 1.947(4) .
Cu2 O1 1.957(5) 2_666
Cu2 Cu1 3.0209(12) 2_566
Cu2 Cu1 3.0210(11) 1_655
O2 C9 1.253(9) .
O2 Cu1 1.944(5) 1_655
C2 C3 1.388(13) .
N2 C6 1.319(12) .
N2 C7 1.468(12) .
N2 C8 1.482(14) 2_665
O3 C18 1.262(9) .
O3 Cu1 2.235(5) 1_665
C3 C4 1.366(11) .
C3 C6 1.504(12) .
O4 C18 1.245(9) .
C4 C5 1.362(12) .
O5 C6 1.208(12) .
O6 Cu1 1.993(5) 2_566
C7 C8 1.43(2) .
C8 N2 1.482(14) 2_665
C9 C10 1.535(9) .
C10 C11 1.483(11) .
C11 C12 1.387(11) .
C11 C16 1.418(10) .
C12 C13 1.396(13) .
C13 C14 1.368(14) .
C14 C15 1.396(13) .
C15 C16 1.383(12) .
C16 C17 1.501(10) .
C17 C18 1.520(10) .
